data_1542838
loop_
_publ_author_name
'Krishna, Gamidi Rama'
'Devarapalli, Ramesh'
'Prusty, Rajesh'
'Liu, Tiandong'
'Fraser, Cassandra L.'
'Ramamurty, Upadrasta'
'Reddy, Chilla Malla'

_publ_section_title
;
 Structure--mechanical property correlations in mechanochromic luminescent
 crystals of boron difluoride dibenzoylmethane derivatives
;
_journal_coeditor_code ED5006SUP1
_journal_issue 6
_journal_name_full IUCrJ
_journal_page_first 611
_journal_page_last 619
_journal_paper_doi 10.1107/S2052252515015134
_journal_volume 2
_journal_year 2015
_chemical_formula_moiety 'C16 H13 B F2 O3'
_chemical_formula_sum 'C16 H13 B F2 O3'
_chemical_formula_weight 302.07
_chemical_name_systematic
;
 ? 
;
_space_group_crystal_system triclinic
_space_group_IT_number 2
_space_group_name_Hall '-P 1'
_space_group_name_H-M_alt 'P -1'
_symmetry_space_group_name_Hall '-P 1'
_symmetry_space_group_name_H-M 'P -1'
_atom_sites_solution_hydrogens geom
_atom_sites_solution_primary iterative
_atom_sites_solution_secondary difmap
_cell_angle_alpha 75.514(7)
_cell_angle_beta 80.766(7)
_cell_angle_gamma 69.797(8)
_cell_formula_units_Z 2
_cell_length_a 8.0234(7)
_cell_length_b 9.0901(8)
_cell_length_c 10.7916(8)
_cell_measurement_reflns_used 1505
_cell_measurement_temperature 100
_cell_measurement_theta_max 26.6150
_cell_measurement_theta_min 2.7060
_cell_volume 712.78(11)
_computing_cell_refinement
;
CrysAlisPro, Agilent Technologies,
Version 1.171.37.31 (release 14-01-2014 CrysAlis171 .NET)
(compiled Jan 14 2014,18:38:05)
;
_computing_data_collection
;
CrysAlisPro, Agilent Technologies,
Version 1.171.37.31 (release 14-01-2014 CrysAlis171 .NET)
(compiled Jan 14 2014,18:38:05)
;
_computing_data_reduction
;
CrysAlisPro, Agilent Technologies,
Version 1.171.37.31 (release 14-01-2014 CrysAlis171 .NET)
(compiled Jan 14 2014,18:38:05)
;
_computing_molecular_graphics 'Olex2 (Dolomanov et al., 2009)'
_computing_publication_material 'Olex2 (Dolomanov et al., 2009)'
_computing_structure_refinement 'ShelXL (Sheldrick, 2008)'
_computing_structure_solution 'olex2.solve (Bourhis et al., 2015)'
_diffrn_ambient_temperature 100
_diffrn_detector 'CCD plate'
_diffrn_detector_area_resol_mean 7.9580
_diffrn_detector_type Eos
_diffrn_measured_fraction_theta_full 0.983
_diffrn_measured_fraction_theta_max 0.861
_diffrn_measurement_details
;
  1 omega   33.00   99.00   1.0000    6.4900
omega____ theta____ kappa____ phi______ frames
    -       27.5074   57.0000    0.0000 66

  2 omega   39.00  121.00   1.0000    6.4900
omega____ theta____ kappa____ phi______ frames
    -       27.5074  178.0000   30.0000 82

  3 omega  -11.00  104.00   1.0000    6.4900
omega____ theta____ kappa____ phi______ frames
    -       27.5074   77.0000 -150.0000 115

  4 omega  -11.00  104.00   1.0000    6.4900
omega____ theta____ kappa____ phi______ frames
    -       27.5074   57.0000  120.0000 115
;
_diffrn_measurement_device 'four-circle diffractometer'
_diffrn_measurement_device_type 'SuperNova, Dual, Cu at zero, Eos'
_diffrn_measurement_method '\w scans'
_diffrn_orient_matrix_UB_11 -0.0384755000
_diffrn_orient_matrix_UB_12 0.0375679000
_diffrn_orient_matrix_UB_13 -0.0593310000
_diffrn_orient_matrix_UB_21 0.0419577000
_diffrn_orient_matrix_UB_22 -0.0720217000
_diffrn_orient_matrix_UB_23 -0.0226497000
_diffrn_orient_matrix_UB_31 -0.0754455000
_diffrn_orient_matrix_UB_32 -0.0251865000
_diffrn_orient_matrix_UB_33 0.0246176000
_diffrn_radiation_monochromator mirror
_diffrn_radiation_probe x-ray
_diffrn_radiation_type MoK\a
_diffrn_radiation_wavelength 0.71073
_diffrn_reflns_av_R_equivalents 0.0210
_diffrn_reflns_av_unetI/netI 0.0442
_diffrn_reflns_limit_h_max 10
_diffrn_reflns_limit_h_min -10
_diffrn_reflns_limit_k_max 11
_diffrn_reflns_limit_k_min -9
_diffrn_reflns_limit_l_max 12
_diffrn_reflns_limit_l_min -14
_diffrn_reflns_number 4141
_diffrn_reflns_theta_full 25.00
_diffrn_reflns_theta_max 28.12
_diffrn_reflns_theta_min 1.96
_diffrn_source 'SuperNova (Mo) X-ray Source'
_exptl_absorpt_coefficient_mu 0.112
_exptl_absorpt_correction_T_max 1.00000
_exptl_absorpt_correction_T_min 0.86571
_exptl_absorpt_correction_type multi-scan
_exptl_absorpt_process_details
;
CrysAlisPro, Agilent Technologies,
Version 1.171.37.31 (release 14-01-2014 CrysAlis171 .NET)
(compiled Jan 14 2014,18:38:05)
Empirical absorption correction using spherical harmonics,
 implemented in SCALE3 ABSPACK scaling algorithm.
;
_exptl_crystal_colour yellow
_exptl_crystal_colour_primary yellow
_exptl_crystal_density_diffrn 1.407
_exptl_crystal_density_method 'not measured'
_exptl_crystal_description needle
_exptl_crystal_F_000 312
_exptl_crystal_size_max 0.5
_exptl_crystal_size_mid 0.35
_exptl_crystal_size_min 0.1
_refine_diff_density_max 0.144
_refine_diff_density_min -0.178
_refine_diff_density_rms 0.032
_refine_ls_extinction_method none
_refine_ls_goodness_of_fit_ref 1.040
_refine_ls_hydrogen_treatment constr
_refine_ls_matrix_type full
_refine_ls_number_parameters 200
_refine_ls_number_reflns 2991
_refine_ls_number_restraints 0
_refine_ls_restrained_S_all 1.040
_refine_ls_R_factor_all 0.0779
_refine_ls_R_factor_gt 0.0566
_refine_ls_shift/su_max 0.000
_refine_ls_shift/su_mean 0.000
_refine_ls_structure_factor_coef Fsqd
_refine_ls_weighting_details 'calc w=1/[\s^2^(Fo^2^)+(0.0420P)^2^+0.1821P] where P=(Fo^2^+2Fc^2^)/3'
_refine_ls_weighting_scheme calc
_refine_ls_wR_factor_gt 0.1235
_refine_ls_wR_factor_ref 0.1362
_reflns_number_gt 2092
_reflns_number_total 2991
_reflns_threshold_expression >2sigma(I)
_cod_data_source_file ed5006.cif
_cod_data_source_block bf2dbm_ome
_cod_original_cell_volume 712.79(11)
_cod_database_code 1542838
_publcif_datablock.id {2df490f2-8c78-45f1-bf16-0e2cc4138f7b}

_chemical_oxdiff_formula 'C H N O B F'
_reflns_odcompleteness_completeness 98.05
_reflns_odcompleteness_iscentric 1
_reflns_odcompleteness_theta 26.32
_olex2_refinement_description
;
1. Fixed Uiso
 At 1.2 times of:
  All C(H) groups
 At 1.5 times of:
  All C(H,H,H) groups
2.a Aromatic/amide H refined with riding coordinates:
 C2(H6), C8(H17), C5(H14), C9(H18), C6(H15), C11(H8), C15(H12), C13(H10),
 C12(H9), C14(H11)
2.b Idealised Me refined as rotating group:
 C16(H20a,H20b,H20c)
;
_olex2_submission_special_instructions 'No special instructions were received'

loop_
_space_group_symop_id
_space_group_symop_operation_xyz
1 'x, y, z'
2 '-x, -y, -z'

loop_
_atom_site_label
_atom_site_type_symbol
_atom_site_fract_x
_atom_site_fract_y
_atom_site_fract_z
_atom_site_U_iso_or_equiv
_atom_site_adp_type
_atom_site_occupancy
_atom_site_calc_flag
_atom_site_refinement_flags_posn
C5 C 0.2844(2) 0.9028(2) 0.02628(18) 0.0446(4) Uani 1 d .
C6 C 0.1661(3) 1.0443(2) 0.05682(18) 0.0481(5) Uani 1 d .
H6 H 0.1572 1.1407 -0.0016 0.058 Uiso 1 calc R
C13 C 0.4028(2) 0.8911(2) -0.09117(16) 0.0426(4) Uani 1 d .
O19 O 0.7263(2) 0.85683(19) -0.43237(14) 0.0690(5) Uani 1 d .
O4 O 0.2958(2) 0.76623(17) 0.10723(14) 0.0683(5) Uani 1 d .
F22 F 0.26920(19) 0.66067(17) 0.32537(12) 0.0809(5) Uani 1 d .
O2 O 0.0695(2) 0.91116(17) 0.25399(14) 0.0710(5) Uani 1 d .
C16 C 0.6255(3) 0.8596(3) -0.31833(18) 0.0503(5) Uani 1 d .
C1 C 0.0618(3) 1.0454(2) 0.17142(18) 0.0458(5) Uani 1 d .
F21 F 0.05436(19) 0.68278(16) 0.20442(13) 0.0789(4) Uani 1 d .
C17 C 0.5168(3) 1.0108(2) -0.29896(19) 0.0569(5) Uani 1 d .
H17 H 0.5186 1.1016 -0.3617 0.068 Uiso 1 calc R
C14 C 0.5146(3) 0.7408(2) -0.11221(18) 0.0496(5) Uani 1 d .
H14 H 0.5142 0.6498 -0.0493 0.060 Uiso 1 calc R
C7 C -0.0624(3) 1.1914(2) 0.21219(18) 0.0479(5) Uani 1 d .
C18 C 0.4074(3) 1.0264(2) -0.18794(19) 0.0519(5) Uani 1 d .
H18 H 0.3353 1.1278 -0.1766 0.062 Uiso 1 calc R
C15 C 0.6250(3) 0.7236(2) -0.22341(19) 0.0527(5) Uani 1 d .
H15 H 0.6983 0.6225 -0.2349 0.063 Uiso 1 calc R
C8 C -0.1536(3) 1.1787(3) 0.3343(2) 0.0611(6) Uani 1 d .
H8 H -0.1355 1.0789 0.3895 0.073 Uiso 1 calc R
C12 C -0.0944(3) 1.3422(3) 0.1305(2) 0.0592(6) Uani 1 d .
H12 H -0.0359 1.3521 0.0486 0.071 Uiso 1 calc R
C10 C -0.3006(3) 1.4640(3) 0.2916(3) 0.0713(7) Uani 1 d .
H10 H -0.3791 1.5548 0.3184 0.086 Uiso 1 calc R
B3 B 0.1727(4) 0.7518(3) 0.2246(2) 0.0567(6) Uani 1 d .
C9 C -0.2714(3) 1.3153(3) 0.3731(2) 0.0739(7) Uani 1 d .
H9 H -0.3309 1.3065 0.4546 0.089 Uiso 1 calc R
C20 C 0.8293(4) 0.7036(3) -0.4626(2) 0.0795(8) Uani 1 d .
H20A H 0.8902 0.7197 -0.5465 0.119 Uiso 1 calc GR
H20B H 0.7514 0.6432 -0.4611 0.119 Uiso 1 calc GR
H20C H 0.9149 0.6459 -0.4003 0.119 Uiso 1 calc GR
C11 C -0.2131(3) 1.4775(3) 0.1704(3) 0.0695(6) Uani 1 d .
H11 H -0.2337 1.5775 0.1152 0.083 Uiso 1 calc R

loop_
_atom_site_aniso_label
_atom_site_aniso_U_11
_atom_site_aniso_U_22
_atom_site_aniso_U_33
_atom_site_aniso_U_23
_atom_site_aniso_U_13
_atom_site_aniso_U_12
C5 0.0469(11) 0.0451(10) 0.0452(10) -0.0066(8) -0.0061(8) -0.0198(9)
C6 0.0512(12) 0.0427(10) 0.0480(11) -0.0058(8) -0.0025(9) -0.0155(9)
C13 0.0446(11) 0.0456(10) 0.0410(10) -0.0090(8) -0.0032(8) -0.0187(9)
O19 0.0734(11) 0.0710(10) 0.0533(9) -0.0123(7) 0.0154(7) -0.0211(8)
O4 0.0856(12) 0.0434(8) 0.0588(9) -0.0059(7) 0.0210(8) -0.0148(8)
F22 0.0828(10) 0.0834(10) 0.0554(8) -0.0078(7) -0.0026(7) -0.0061(8)
O2 0.0899(12) 0.0476(9) 0.0605(9) -0.0079(7) 0.0231(8) -0.0185(8)
C16 0.0486(11) 0.0617(13) 0.0423(11) -0.0104(9) -0.0006(8) -0.0215(10)
C1 0.0473(11) 0.0473(11) 0.0466(11) -0.0101(8) -0.0039(8) -0.0198(9)
F21 0.0813(10) 0.0769(10) 0.0850(10) -0.0256(7) 0.0087(7) -0.0344(8)
C17 0.0650(14) 0.0482(12) 0.0500(12) -0.0010(9) 0.0019(10) -0.0185(10)
C14 0.0594(13) 0.0417(11) 0.0465(11) -0.0054(8) -0.0009(9) -0.0188(9)
C7 0.0448(11) 0.0520(12) 0.0519(11) -0.0158(9) -0.0035(8) -0.0185(9)
C18 0.0547(12) 0.0432(11) 0.0534(12) -0.0087(9) -0.0004(9) -0.0131(9)
C15 0.0559(13) 0.0482(11) 0.0520(12) -0.0134(9) 0.0009(9) -0.0145(10)
C8 0.0615(14) 0.0644(14) 0.0557(13) -0.0166(10) 0.0003(10) -0.0174(11)
C12 0.0591(14) 0.0524(12) 0.0659(13) -0.0162(10) 0.0045(10) -0.0192(11)
C10 0.0569(14) 0.0643(16) 0.0961(19) -0.0384(14) -0.0005(13) -0.0109(12)
B3 0.0666(16) 0.0456(13) 0.0512(14) -0.0062(10) 0.0066(11) -0.0173(12)
C9 0.0687(16) 0.0873(19) 0.0668(15) -0.0344(14) 0.0119(12) -0.0212(14)
C20 0.0819(18) 0.0842(18) 0.0659(15) -0.0282(13) 0.0232(13) -0.0226(15)
C11 0.0668(15) 0.0498(13) 0.0892(18) -0.0187(12) -0.0006(13) -0.0150(11)

loop_
_atom_type_symbol
_atom_type_description
_atom_type_scat_dispersion_real
_atom_type_scat_dispersion_imag
_atom_type_scat_source
C C 0.0033 0.0016 'International Tables Vol C Tables 4.2.6.8 and 6.1.1.4'
H H 0.0000 0.0000 'International Tables Vol C Tables 4.2.6.8 and 6.1.1.4'
B B 0.0013 0.0007 'International Tables Vol C Tables 4.2.6.8 and 6.1.1.4'
F F 0.0171 0.0103 'International Tables Vol C Tables 4.2.6.8 and 6.1.1.4'
O O 0.0106 0.0060 'International Tables Vol C Tables 4.2.6.8 and 6.1.1.4'

loop_
_geom_angle_atom_site_label_1
_geom_angle_atom_site_label_2
_geom_angle_atom_site_label_3
_geom_angle
C6 C5 C13 125.28(17)
O4 C5 C6 119.51(17)
O4 C5 C13 115.20(17)
C1 C6 C5 121.67(18)
C14 C13 C5 120.07(16)
C14 C13 C18 117.52(17)
C18 C13 C5 122.39(17)
C16 O19 C20 118.45(17)
C5 O4 B3 122.93(16)
C1 O2 B3 122.63(16)
O19 C16 C17 115.89(17)
O19 C16 C15 124.32(19)
C15 C16 C17 119.79(18)
C6 C1 C7 124.67(18)
O2 C1 C6 120.30(18)
O2 C1 C7 115.03(17)
C18 C17 C16 120.47(18)
C15 C14 C13 122.08(18)
C8 C7 C1 119.61(18)
C12 C7 C1 121.53(18)
C12 C7 C8 118.85(19)
C17 C18 C13 120.94(19)
C14 C15 C16 119.20(19)
C9 C8 C7 120.0(2)
C11 C12 C7 120.5(2)
C11 C10 C9 119.9(2)
F22 B3 O4 109.0(2)
F22 B3 O2 108.81(19)
F22 B3 F21 110.94(19)
O2 B3 O4 111.38(17)
F21 B3 O4 108.59(19)
F21 B3 O2 108.1(2)
C10 C9 C8 120.5(2)
C10 C11 C12 120.2(2)

loop_
_geom_bond_atom_site_label_1
_geom_bond_atom_site_label_2
_geom_bond_distance
C5 C6 1.390(3)
C5 C13 1.460(3)
C5 O4 1.310(2)
C6 C1 1.378(3)
C13 C14 1.402(3)
C13 C18 1.408(3)
O19 C16 1.361(2)
O19 C20 1.440(3)
O4 B3 1.484(3)
F22 B3 1.358(3)
O2 C1 1.307(2)
O2 B3 1.484(3)
C16 C17 1.397(3)
C16 C15 1.395(3)
C1 C7 1.479(3)
F21 B3 1.374(3)
C17 C18 1.374(3)
C14 C15 1.381(3)
C7 C8 1.400(3)
C7 C12 1.395(3)
C8 C9 1.390(3)
C12 C11 1.389(3)
C10 C9 1.381(3)
C10 C11 1.380(3)
